data_1573637
_journal_paper_doi 10.1039/D4DT03036B
_chemical_formula_moiety 'C15 H22 Au O P'
_chemical_formula_sum 'C15 H22 Au O P'
_chemical_formula_weight 446.26
_space_group_crystal_system orthorhombic
_space_group_IT_number 29
_space_group_name_Hall 'P -2a -2ab'
_space_group_name_H-M_alt 'P b 21 a'
_atom_sites_solution_hydrogens geom
_audit_creation_date 2024-05-06
_audit_creation_method
;
Olex2 1.5
(compiled 2024.02.16 svn.r378c4104 for OlexSys, GUI svn.r6928)
;
_audit_update_record
;
2024-07-24 deposited with the CCDC.	2025-01-09 downloaded from the CCDC.
;
_cell_angle_alpha 90
_cell_angle_beta 90
_cell_angle_gamma 90
_cell_formula_units_Z 8
_cell_length_a 17.0140(4)
_cell_length_b 9.85573(8)
_cell_length_c 16.71022(18)
_cell_measurement_temperature 293(2)
_cell_volume 2802.06(8)
_computing_molecular_graphics 'Olex2 1.5 (Dolomanov et al., 2009)'
_computing_publication_material 'Olex2 1.5 (Dolomanov et al., 2009)'
_computing_structure_refinement 'SHELXL 2018/3 (Sheldrick, 2015)'
_diffrn_ambient_environment 'Diamond Anvil Cell filled with daphne-7575'
_diffrn_ambient_pressure 1620000
_diffrn_ambient_temperature 293(2)
_diffrn_crystal_treatment 'pressurized rapidly in daphne-7575 as a hydrostatic medium'
_diffrn_measured_fraction_theta_full 0.953
_diffrn_measured_fraction_theta_max 0.737
_diffrn_measurement_device_type 'abstract diffractometer'
_diffrn_measurement_specimen_support 'Diamond Anvil Cell, effective opening angle 39 deg.'
_diffrn_radiation_type synchrotron
_diffrn_radiation_wavelength 0.410
_diffrn_reflns_av_R_equivalents 0.0407
_diffrn_reflns_av_unetI/netI 0.0550
_diffrn_reflns_Laue_measured_fraction_full 0.953
_diffrn_reflns_Laue_measured_fraction_max 0.737
_diffrn_reflns_limit_h_max 24
_diffrn_reflns_limit_h_min -22
_diffrn_reflns_limit_k_max 16
_diffrn_reflns_limit_k_min -16
_diffrn_reflns_limit_l_max 28
_diffrn_reflns_limit_l_min -29
_diffrn_reflns_number 27326
_diffrn_reflns_point_group_measured_fraction_full 0.952
_diffrn_reflns_point_group_measured_fraction_max 0.682
_diffrn_reflns_theta_full 14.241
_diffrn_reflns_theta_max 21.815
_diffrn_reflns_theta_min 1.546
_diffrn_source synchrotron
_exptl_absorpt_coefficient_mu 2.579
_exptl_crystal_colour 'clear violet'
_exptl_crystal_colour_lustre clear
_exptl_crystal_colour_primary violet
_exptl_crystal_density_diffrn 2.116
_exptl_crystal_description needle
_exptl_crystal_F_000 1712
_exptl_crystal_preparation 'Mounted in a Diamond-Anvil Cell using daphne-7575 as pressure medium.,Luminescent'
_exptl_crystal_pressure_history 'Pressurized to 1.62 GPa and left to stabilize over ? hours.'
_exptl_crystal_recrystallization_method 'Re-crystallisation from solvent: n-pentane/dichloromethane'
_refine_diff_density_max 1.996
_refine_diff_density_min -1.373
_refine_diff_density_rms 0.157
_refine_ls_abs_structure_details
;
 Refined as an inversion twin.
;
_refine_ls_abs_structure_Flack 0.56(2)
_refine_ls_extinction_method none
_refine_ls_goodness_of_fit_ref 0.988
_refine_ls_hydrogen_treatment constr
_refine_ls_matrix_type full
_refine_ls_number_parameters 334
_refine_ls_number_reflns 11909
_refine_ls_number_restraints 1
_refine_ls_restrained_S_all 0.988
_refine_ls_R_factor_all 0.0429
_refine_ls_R_factor_gt 0.0307
_refine_ls_shift/su_max 0.002
_refine_ls_shift/su_mean 0.000
_refine_ls_structure_factor_coef Fsqd
_refine_ls_weighting_details 'w=1/[\s^2^(Fo^2^)+(0.0226P)^2^] where P=(Fo^2^+2Fc^2^)/3'
_refine_ls_weighting_scheme calc
_refine_ls_wR_factor_gt 0.0722
_refine_ls_wR_factor_ref 0.0756
_reflns_Friedel_coverage 0.775
_reflns_Friedel_fraction_full 0.951
_reflns_Friedel_fraction_max 0.622
_reflns_number_gt 9375
_reflns_number_total 11909
_reflns_threshold_expression 'I > 2\s(I)'
_cod_data_source_file d4dt03036b3.cif
_cod_data_source_block p1m1_1p62GPa
_cod_original_cell_volume 2802.06(7)
_cod_database_code 1573637
_shelx_shelxl_version_number 2018/3
_shelx_space_group_comment
;
The symmetry employed for this shelxl refinement is uniquely defined
by the following loop, which should always be used as a source of
symmetry information in preference to the above space-group names.
They are only intended as comments.
;
_olex2_refinement_description
;
1. Twinned data refinement
 Scales: 0.44(2)
 0.56(2)
2. Fixed Uiso
 At 1.2 times of:
  All C(H) groups, All C(H,H) groups
 At 1.5 times of:
  All C(H,H,H) groups
3.a Secondary CH2 refined with riding coordinates:
 C10(H10A,H10B), C30(H30A,H30B), C32(H32A,H32B), C12(H12A,H12B), C14(H14A,
 H14B), C34(H34A,H34B)
3.b Aromatic/amide H refined with riding coordinates:
 C27(H27), C24(H24), C28(H28), C25(H25), C7(H7), C8(H8), C4(H4), C5(H5)
3.c Idealised Me refined as rotating group:
 C11(H11A,H11B,H11C), C31(H31A,H31B,H31C), C9(H9A,H9B,H9C), C35(H35A,H35B,
 H35C), C33(H33A,H33B,H33C), C15(H15A,H15B,H15C), C13(H13A,H13B,H13C), C29(H29A,
 H29B,H29C)
;
_olex2_submission_special_instructions 'No special instructions were received'

loop_
_space_group_symop_operation_xyz
'x, y, z'
'-x, y+1/2, -z'
'x+1/2, y, -z'
'-x+1/2, y+1/2, z'

loop_
_atom_site_label
_atom_site_type_symbol
_atom_site_fract_x
_atom_site_fract_y
_atom_site_fract_z
_atom_site_U_iso_or_equiv
_atom_site_adp_type
_atom_site_occupancy
_atom_site_site_symmetry_order
_atom_site_calc_flag
_atom_site_refinement_flags_posn
_atom_site_refinement_flags_adp
_atom_site_refinement_flags_occupancy
_atom_site_disorder_assembly
_atom_site_disorder_group
Au2 Au 0.63358(2) -0.00929(2) 0.42036(2) 0.03444(5) Uani 1 1 d . . . . .
Au1 Au 0.37753(2) 0.70651(2) 0.07766(2) 0.03444(5) Uani 1 1 d . . . . .
P1 P 0.37768(7) 0.9030(2) 0.00521(9) 0.0297(3) Uani 1 1 d . . . . .
P2 P 0.62823(8) -0.1984(2) 0.49749(10) 0.0312(4) Uani 1 1 d . . . . .
C23 C 0.6352(3) 0.4171(7) 0.3043(4) 0.0341(12) Uani 1 1 d . . . . .
C21 C 0.6348(4) 0.1689(7) 0.3642(5) 0.0390(14) Uani 1 1 d . . . . .
C26 C 0.6360(4) 0.6726(6) 0.2338(4) 0.0347(12) Uani 1 1 d . . . . .
C22 C 0.6342(4) 0.2827(7) 0.3378(4) 0.0372(12) Uani 1 1 d . . . . .
O2 O 0.6424(3) 0.7958(5) 0.1968(3) 0.0502(12) Uani 1 1 d . . . . .
C1 C 0.3796(4) 0.5257(7) 0.1317(5) 0.0428(15) Uani 1 1 d . . . . .
C2 C 0.3789(3) 0.4110(8) 0.1587(4) 0.0388(13) Uani 1 1 d . . . . .
C27 C 0.5662(3) 0.6208(5) 0.2622(3) 0.0352(10) Uani 1 1 d . . . . .
H27 H 0.519824 0.670079 0.257317 0.042 Uiso 1 1 calc R U . . .
C24 C 0.7046(3) 0.4713(5) 0.2747(3) 0.0375(11) Uani 1 1 d . . . . .
H24 H 0.750993 0.421621 0.277937 0.045 Uiso 1 1 calc R U . . .
C28 C 0.5663(3) 0.4928(6) 0.2985(3) 0.0340(9) Uani 1 1 d . . . . .
H28 H 0.519670 0.457814 0.319041 0.041 Uiso 1 1 calc R U . . .
C25 C 0.7049(3) 0.5989(5) 0.2406(4) 0.0389(11) Uani 1 1 d . . . . .
H25 H 0.751849 0.635588 0.222104 0.047 Uiso 1 1 calc R U . . .
C7 C 0.4505(4) 0.1095(5) 0.2714(4) 0.0393(11) Uani 1 1 d . . . . .
H7 H 0.494452 0.084626 0.301060 0.047 Uiso 1 1 calc R U . . .
C8 C 0.4465(3) 0.2350(5) 0.2363(4) 0.0377(11) Uani 1 1 d . . . . .
H8 H 0.488941 0.293649 0.241846 0.045 Uiso 1 1 calc R U . . .
C3 C 0.3812(3) 0.2784(7) 0.1925(4) 0.0331(11) Uani 1 1 d . . . . .
C10 C 0.4044(4) 0.8689(5) -0.0980(3) 0.0366(11) Uani 1 1 d . . . . .
H10A H 0.380627 0.937146 -0.132093 0.044 Uiso 1 1 calc R U . . .
H10B H 0.461028 0.876591 -0.103516 0.044 Uiso 1 1 calc R U . . .
C11 C 0.3789(4) 0.7291(6) -0.1266(4) 0.0444(14) Uani 1 1 d . . . . .
H11A H 0.394305 0.716977 -0.181372 0.067 Uiso 1 1 calc R U . . .
H11B H 0.322814 0.721200 -0.122240 0.067 Uiso 1 1 calc R U . . .
H11C H 0.403443 0.660778 -0.094102 0.067 Uiso 1 1 calc R U . . .
C31 C 0.6632(4) -0.0372(6) 0.6301(4) 0.0455(13) Uani 1 1 d . . . . .
H31A H 0.683206 0.033670 0.596406 0.068 Uiso 1 1 calc R U . . .
H31B H 0.688411 -0.033014 0.681414 0.068 Uiso 1 1 calc R U . . .
H31C H 0.607503 -0.025909 0.636721 0.068 Uiso 1 1 calc R U . . .
C30 C 0.6797(4) -0.1748(5) 0.5915(3) 0.0377(11) Uani 1 1 d . . . . .
H30A H 0.664192 -0.246120 0.628291 0.045 Uiso 1 1 calc R U . . .
H30B H 0.735739 -0.183395 0.582232 0.045 Uiso 1 1 calc R U . . .
O1 O 0.3991(4) -0.1028(5) 0.2994(4) 0.0640(16) Uani 1 1 d . . . . .
C4 C 0.3197(3) 0.1854(5) 0.1832(3) 0.0375(11) Uani 1 1 d . . . . .
H4 H 0.275653 0.210210 0.153593 0.045 Uiso 1 1 calc R U . . .
C32 C 0.6691(4) -0.3516(5) 0.4563(4) 0.0410(12) Uani 1 1 d . . . . .
H32A H 0.647865 -0.364157 0.402887 0.049 Uiso 1 1 calc R U . . .
H32B H 0.725428 -0.339789 0.451031 0.049 Uiso 1 1 calc R U . . .
C12 C 0.2822(3) 0.9869(6) -0.0002(4) 0.0411(11) Uani 1 1 d . . . . .
H12A H 0.266145 1.011873 0.053481 0.049 Uiso 1 1 calc R U . . .
H12B H 0.287855 1.069829 -0.030908 0.049 Uiso 1 1 calc R U . . .
C14 C 0.4477(3) 1.0321(5) 0.0372(3) 0.0355(10) Uani 1 1 d . . . . .
H14A H 0.441482 1.047422 0.094203 0.043 Uiso 1 1 calc R U . . .
H14B H 0.500618 0.998830 0.028252 0.043 Uiso 1 1 calc R U . . .
C9 C 0.3477(5) -0.2080(6) 0.2824(5) 0.0540(16) Uani 1 1 d . . . . .
H9A H 0.348951 -0.227084 0.226082 0.081 Uiso 1 1 calc R U . . .
H9B H 0.295414 -0.182319 0.297725 0.081 Uiso 1 1 calc R U . . .
H9C H 0.363173 -0.287489 0.311652 0.081 Uiso 1 1 calc R U . . .
C35 C 0.4751(4) -0.2659(6) 0.4537(4) 0.0462(13) Uani 1 1 d . . . . .
H35A H 0.477304 -0.191216 0.416930 0.069 Uiso 1 1 calc R U . . .
H35B H 0.421950 -0.278629 0.471398 0.069 Uiso 1 1 calc R U . . .
H35C H 0.493163 -0.346870 0.427535 0.069 Uiso 1 1 calc R U . . .
C34 C 0.5276(4) -0.2359(6) 0.5258(3) 0.0399(11) Uani 1 1 d . . . . .
H34A H 0.527287 -0.313633 0.561396 0.048 Uiso 1 1 calc R U . . .
H34B H 0.506204 -0.159179 0.554909 0.048 Uiso 1 1 calc R U . . .
C6 C 0.3879(4) 0.0196(6) 0.2622(4) 0.0394(13) Uani 1 1 d . . . . .
C5 C 0.3229(4) 0.0564(5) 0.2172(4) 0.0404(12) Uani 1 1 d . . . . .
H5 H 0.281767 -0.004498 0.209815 0.049 Uiso 1 1 calc R U . . .
C33 C 0.6539(5) -0.4795(6) 0.5041(5) 0.0564(18) Uani 1 1 d . . . . .
H33A H 0.680199 -0.554614 0.479219 0.085 Uiso 1 1 calc R U . . .
H33B H 0.598410 -0.497004 0.505901 0.085 Uiso 1 1 calc R U . . .
H33C H 0.673444 -0.467938 0.557582 0.085 Uiso 1 1 calc R U . . .
C15 C 0.4375(4) 1.1665(5) -0.0067(5) 0.0497(15) Uani 1 1 d . . . . .
H15A H 0.428653 1.149394 -0.062506 0.075 Uiso 1 1 calc R U . . .
H15B H 0.484162 1.220254 -0.000374 0.075 Uiso 1 1 calc R U . . .
H15C H 0.393365 1.214412 0.015211 0.075 Uiso 1 1 calc R U . . .
C13 C 0.2194(4) 0.9032(6) -0.0370(4) 0.0518(16) Uani 1 1 d . . . . .
H13A H 0.230248 0.890989 -0.092877 0.078 Uiso 1 1 calc R U . . .
H13B H 0.169685 0.948202 -0.030746 0.078 Uiso 1 1 calc R U . . .
H13C H 0.217446 0.816331 -0.011069 0.078 Uiso 1 1 calc R U . . .
C29 C 0.5759(5) 0.8826(6) 0.1998(5) 0.064(2) Uani 1 1 d . . . . .
H29A H 0.533896 0.843730 0.169047 0.096 Uiso 1 1 calc R U . . .
H29B H 0.589484 0.969662 0.178059 0.096 Uiso 1 1 calc R U . . .
H29C H 0.559315 0.893195 0.254372 0.096 Uiso 1 1 calc R U . . .

loop_
_atom_site_aniso_label
_atom_site_aniso_U_11
_atom_site_aniso_U_22
_atom_site_aniso_U_33
_atom_site_aniso_U_23
_atom_site_aniso_U_13
_atom_site_aniso_U_12
Au2 0.03988(11) 0.03094(9) 0.03250(11) 0.00439(13) -0.00155(7) -0.00080(8)
Au1 0.03789(11) 0.03301(10) 0.03243(12) 0.00481(13) 0.00192(7) -0.00041(6)
P1 0.0307(8) 0.0283(9) 0.0300(8) -0.0003(5) -0.0010(5) -0.0006(4)
P2 0.0342(8) 0.0314(10) 0.0279(8) 0.0008(5) -0.0003(5) -0.0005(4)
C23 0.045(3) 0.030(3) 0.027(3) -0.001(2) -0.0007(19) -0.0032(19)
C21 0.040(3) 0.036(3) 0.041(4) 0.006(3) 0.003(2) 0.0013(18)
C26 0.046(3) 0.030(3) 0.028(3) 0.002(2) 0.001(2) -0.0060(16)
C22 0.044(3) 0.036(3) 0.031(3) 0.003(3) 0.003(2) -0.0005(19)
O2 0.064(3) 0.035(2) 0.051(3) 0.0152(19) 0.002(2) -0.0070(19)
C1 0.049(4) 0.038(3) 0.041(4) 0.004(3) 0.002(3) -0.0007(19)
C2 0.037(3) 0.037(3) 0.043(4) -0.001(3) 0.001(2) -0.0005(19)
C27 0.041(3) 0.032(2) 0.032(3) 0.0012(19) 0.000(2) 0.0027(18)
C24 0.035(3) 0.037(2) 0.041(3) -0.004(2) -0.0026(19) 0.0026(17)
C28 0.029(2) 0.0349(19) 0.038(3) 0.000(2) 0.0042(16) -0.006(2)
C25 0.034(3) 0.043(3) 0.040(3) -0.002(2) 0.004(2) -0.0103(19)
C7 0.042(3) 0.040(2) 0.036(3) -0.001(2) -0.007(2) 0.003(2)
C8 0.034(3) 0.039(2) 0.040(3) -0.002(2) -0.004(2) -0.0030(17)
C3 0.036(3) 0.032(3) 0.031(3) 0.001(2) 0.0024(18) 0.0030(18)
C10 0.042(3) 0.034(2) 0.034(3) 0.0006(19) -0.001(2) 0.0006(19)
C11 0.061(4) 0.038(3) 0.034(3) -0.009(2) 0.002(2) -0.005(2)
C31 0.047(4) 0.046(3) 0.043(3) -0.009(2) -0.005(2) 0.001(2)
C30 0.045(3) 0.035(2) 0.033(3) 0.0016(19) -0.006(2) 0.0001(19)
O1 0.078(4) 0.046(3) 0.068(4) 0.022(2) -0.030(3) -0.008(3)
C4 0.031(3) 0.048(3) 0.033(3) 0.002(2) -0.0028(18) 0.0022(19)
C32 0.042(3) 0.040(2) 0.040(3) -0.009(2) 0.004(2) 0.004(2)
C12 0.034(3) 0.037(2) 0.052(3) -0.007(2) -0.006(2) 0.005(2)
C14 0.031(3) 0.037(2) 0.039(3) -0.0015(19) -0.004(2) -0.0022(16)
C9 0.065(5) 0.042(3) 0.056(4) 0.004(3) 0.012(3) -0.003(3)
C35 0.035(3) 0.056(3) 0.047(4) 0.001(3) -0.001(2) -0.006(2)
C34 0.043(3) 0.047(3) 0.030(3) -0.001(2) 0.004(2) 0.000(2)
C6 0.041(3) 0.039(3) 0.039(3) 0.003(2) -0.003(2) -0.0027(19)
C5 0.044(3) 0.042(3) 0.036(3) 0.002(2) -0.002(2) -0.008(2)
C33 0.076(5) 0.035(3) 0.058(4) 0.004(3) -0.008(4) 0.002(3)
C15 0.046(4) 0.040(3) 0.064(4) 0.004(3) -0.006(3) -0.006(2)
C13 0.035(3) 0.055(3) 0.066(5) -0.017(3) -0.009(3) 0.002(2)
C29 0.082(6) 0.037(3) 0.073(5) 0.014(3) 0.003(4) 0.010(3)

loop_
_atom_type_symbol
_atom_type_description
_atom_type_scat_dispersion_real
_atom_type_scat_dispersion_imag
_atom_type_scat_source
C C -0.0011 0.0005 'International Tables Vol C Tables 4.2.6.8 and 6.1.1.4'
H H 0.0000 0.0000 'International Tables Vol C Tables 4.2.6.8 and 6.1.1.4'
Au Au -1.2602 3.5750 'International Tables Vol C Tables 4.2.6.8 and 6.1.1.4'
O O -0.0014 0.0018 'International Tables Vol C Tables 4.2.6.8 and 6.1.1.4'
P P 0.0222 0.0304 'International Tables Vol C Tables 4.2.6.8 and 6.1.1.4'

loop_
_geom_angle_atom_site_label_1
_geom_angle_atom_site_label_2
_geom_angle_atom_site_label_3
_geom_angle
_geom_angle_site_symmetry_1
_geom_angle_site_symmetry_3
_geom_angle_publ_flag
C21 Au2 P2 173.2(2) . . ?
C1 Au1 P1 174.8(2) . . ?
C10 P1 Au1 110.29(19) . . ?
C10 P1 C12 105.1(3) . . ?
C10 P1 C14 104.1(3) . . ?
C12 P1 Au1 114.2(2) . . ?
C14 P1 Au1 115.92(18) . . ?
C14 P1 C12 106.3(3) . . ?
C30 P2 Au2 111.58(19) . . ?
C30 P2 C34 104.8(3) . . ?
C32 P2 Au2 117.2(2) . . ?
C32 P2 C30 104.6(3) . . ?
C32 P2 C34 107.1(3) . . ?
C34 P2 Au2 110.7(2) . . ?
C24 C23 C22 120.2(5) . . ?
C24 C23 C28 119.1(6) . . ?
C28 C23 C22 120.7(5) . . ?
C22 C21 Au2 173.3(7) . . ?
O2 C26 C27 123.6(6) . . ?
O2 C26 C25 115.9(5) . . ?
C27 C26 C25 120.5(5) . . ?
C21 C22 C23 178.2(7) . . ?
C26 O2 C29 117.2(5) . . ?
C2 C1 Au1 174.6(7) . . ?
C1 C2 C3 177.3(7) . . ?
C26 C27 H27 120.6 . . ?
C26 C27 C28 118.9(5) . . ?
C28 C27 H27 120.6 . . ?
C23 C24 H24 120.0 . . ?
C25 C24 C23 120.0(5) . . ?
C25 C24 H24 120.0 . . ?
C23 C28 C27 120.9(5) . . ?
C23 C28 H28 119.6 . . ?
C27 C28 H28 119.6 . . ?
C26 C25 H25 119.7 . . ?
C24 C25 C26 120.6(5) . . ?
C24 C25 H25 119.7 . . ?
C8 C7 H7 120.4 . . ?
C8 C7 C6 119.2(6) . . ?
C6 C7 H7 120.4 . . ?
C7 C8 H8 118.7 . . ?
C7 C8 C3 122.7(6) . . ?
C3 C8 H8 118.7 . . ?
C8 C3 C2 120.7(6) . . ?
C8 C3 C4 116.9(6) . . ?
C4 C3 C2 122.4(5) . . ?
P1 C10 H10A 108.9 . . ?
P1 C10 H10B 108.9 . . ?
H10A C10 H10B 107.8 . . ?
C11 C10 P1 113.2(4) . . ?
C11 C10 H10A 108.9 . . ?
C11 C10 H10B 108.9 . . ?
C10 C11 H11A 109.5 . . ?
C10 C11 H11B 109.5 . . ?
C10 C11 H11C 109.5 . . ?
H11A C11 H11B 109.5 . . ?
H11A C11 H11C 109.5 . . ?
H11B C11 H11C 109.5 . . ?
H31A C31 H31B 109.5 . . ?
H31A C31 H31C 109.5 . . ?
H31B C31 H31C 109.5 . . ?
C30 C31 H31A 109.5 . . ?
C30 C31 H31B 109.5 . . ?
C30 C31 H31C 109.5 . . ?
P2 C30 H30A 109.0 . . ?
P2 C30 H30B 109.0 . . ?
C31 C30 P2 113.0(4) . . ?
C31 C30 H30A 109.0 . . ?
C31 C30 H30B 109.0 . . ?
H30A C30 H30B 107.8 . . ?
C6 O1 C9 118.5(6) . . ?
C3 C4 H4 119.3 . . ?
C5 C4 C3 121.5(5) . . ?
C5 C4 H4 119.3 . . ?
P2 C32 H32A 108.4 . . ?
P2 C32 H32B 108.4 . . ?
H32A C32 H32B 107.5 . . ?
C33 C32 P2 115.5(5) . . ?
C33 C32 H32A 108.4 . . ?
C33 C32 H32B 108.4 . . ?
P1 C12 H12A 108.7 . . ?
P1 C12 H12B 108.7 . . ?
H12A C12 H12B 107.6 . . ?
C13 C12 P1 114.3(4) . . ?
C13 C12 H12A 108.7 . . ?
C13 C12 H12B 108.7 . . ?
P1 C14 H14A 109.0 . . ?
P1 C14 H14B 109.0 . . ?
H14A C14 H14B 107.8 . . ?
C15 C14 P1 113.0(4) . . ?
C15 C14 H14A 109.0 . . ?
C15 C14 H14B 109.0 . . ?
O1 C9 H9A 109.5 . . ?
O1 C9 H9B 109.5 . . ?
O1 C9 H9C 109.5 . . ?
H9A C9 H9B 109.5 . . ?
H9A C9 H9C 109.5 . . ?
H9B C9 H9C 109.5 . . ?
H35A C35 H35B 109.5 . . ?
H35A C35 H35C 109.5 . . ?
H35B C35 H35C 109.5 . . ?
C34 C35 H35A 109.5 . . ?
C34 C35 H35B 109.5 . . ?
C34 C35 H35C 109.5 . . ?
P2 C34 H34A 109.1 . . ?
P2 C34 H34B 109.1 . . ?
C35 C34 P2 112.7(4) . . ?
C35 C34 H34A 109.1 . . ?
C35 C34 H34B 109.1 . . ?
H34A C34 H34B 107.8 . . ?
O1 C6 C7 113.7(6) . . ?
O1 C6 C5 126.0(6) . . ?
C5 C6 C7 120.2(6) . . ?
C4 C5 H5 120.3 . . ?
C6 C5 C4 119.5(5) . . ?
C6 C5 H5 120.3 . . ?
C32 C33 H33A 109.5 . . ?
C32 C33 H33B 109.5 . . ?
C32 C33 H33C 109.5 . . ?
H33A C33 H33B 109.5 . . ?
H33A C33 H33C 109.5 . . ?
H33B C33 H33C 109.5 . . ?
C14 C15 H15A 109.5 . . ?
C14 C15 H15B 109.5 . . ?
C14 C15 H15C 109.5 . . ?
H15A C15 H15B 109.5 . . ?
H15A C15 H15C 109.5 . . ?
H15B C15 H15C 109.5 . . ?
C12 C13 H13A 109.5 . . ?
C12 C13 H13B 109.5 . . ?
C12 C13 H13C 109.5 . . ?
H13A C13 H13B 109.5 . . ?
H13A C13 H13C 109.5 . . ?
H13B C13 H13C 109.5 . . ?
O2 C29 H29A 109.5 . . ?
O2 C29 H29B 109.5 . . ?
O2 C29 H29C 109.5 . . ?
H29A C29 H29B 109.5 . . ?
H29A C29 H29C 109.5 . . ?
H29B C29 H29C 109.5 . . ?

loop_
_geom_bond_atom_site_label_1
_geom_bond_atom_site_label_2
_geom_bond_distance
_geom_bond_site_symmetry_2
_geom_bond_publ_flag
Au2 P2 2.268(2) . ?
Au2 C21 1.991(7) . ?
Au1 P1 2.2841(19) . ?
Au1 C1 1.998(7) . ?
P1 C10 1.815(6) . ?
P1 C12 1.824(5) . ?
P1 C14 1.823(5) . ?
P2 C30 1.813(6) . ?
P2 C32 1.799(5) . ?
P2 C34 1.814(6) . ?
C23 C22 1.439(10) . ?
C23 C24 1.387(8) . ?
C23 C28 1.393(8) . ?
C21 C22 1.205(10) . ?
C26 O2 1.366(7) . ?
C26 C27 1.377(8) . ?
C26 C25 1.384(9) . ?
O2 C29 1.420(9) . ?
C1 C2 1.217(11) . ?
C2 C3 1.424(10) . ?
C27 H27 0.9300 . ?
C27 C28 1.400(7) . ?
C24 H24 0.9300 . ?
C24 C25 1.381(7) . ?
C28 H28 0.9300 . ?
C25 H25 0.9300 . ?
C7 H7 0.9300 . ?
C7 C8 1.371(7) . ?
C7 C6 1.394(8) . ?
C8 H8 0.9300 . ?
C8 C3 1.397(8) . ?
C3 C4 1.400(8) . ?
C10 H10A 0.9700 . ?
C10 H10B 0.9700 . ?
C10 C11 1.522(8) . ?
C11 H11A 0.9600 . ?
C11 H11B 0.9600 . ?
C11 H11C 0.9600 . ?
C31 H31A 0.9600 . ?
C31 H31B 0.9600 . ?
C31 H31C 0.9600 . ?
C31 C30 1.528(8) . ?
C30 H30A 0.9700 . ?
C30 H30B 0.9700 . ?
O1 C9 1.386(9) . ?
O1 C6 1.371(8) . ?
C4 H4 0.9300 . ?
C4 C5 1.394(8) . ?
C32 H32A 0.9700 . ?
C32 H32B 0.9700 . ?
C32 C33 1.515(9) . ?
C12 H12A 0.9700 . ?
C12 H12B 0.9700 . ?
C12 C13 1.484(8) . ?
C14 H14A 0.9700 . ?
C14 H14B 0.9700 . ?
C14 C15 1.523(7) . ?
C9 H9A 0.9600 . ?
C9 H9B 0.9600 . ?
C9 H9C 0.9600 . ?
C35 H35A 0.9600 . ?
C35 H35B 0.9600 . ?
C35 H35C 0.9600 . ?
C35 C34 1.529(8) . ?
C34 H34A 0.9700 . ?
C34 H34B 0.9700 . ?
C6 C5 1.385(9) . ?
C5 H5 0.9300 . ?
C33 H33A 0.9600 . ?
C33 H33B 0.9600 . ?
C33 H33C 0.9600 . ?
C15 H15A 0.9600 . ?
C15 H15B 0.9600 . ?
C15 H15C 0.9600 . ?
C13 H13A 0.9600 . ?
C13 H13B 0.9600 . ?
C13 H13C 0.9600 . ?
C29 H29A 0.9600 . ?
C29 H29B 0.9600 . ?
C29 H29C 0.9600 . ?

loop_
_geom_torsion_atom_site_label_1
_geom_torsion_atom_site_label_2
_geom_torsion_atom_site_label_3
_geom_torsion_atom_site_label_4
_geom_torsion
_geom_torsion_site_symmetry_1
_geom_torsion_site_symmetry_2
_geom_torsion_site_symmetry_3
_geom_torsion_site_symmetry_4
_geom_torsion_publ_flag
Au2 P2 C30 C31 43.0(5) . . . . ?
Au2 P2 C32 C33 -171.5(4) . . . . ?
Au2 P2 C34 C35 62.3(4) . . . . ?
Au1 P1 C10 C11 31.0(5) . . . . ?
Au1 P1 C12 C13 -59.6(5) . . . . ?
Au1 P1 C14 C15 -172.7(4) . . . . ?
C23 C24 C25 C26 -1.5(9) . . . . ?
C26 C27 C28 C23 -1.5(8) . . . . ?
C22 C23 C24 C25 178.2(6) . . . . ?
C22 C23 C28 C27 -176.7(6) . . . . ?
O2 C26 C27 C28 179.4(5) . . . . ?
O2 C26 C25 C24 -178.0(5) . . . . ?
C2 C3 C4 C5 -179.5(6) . . . . ?
C27 C26 O2 C29 10.5(10) . . . . ?
C27 C26 C25 C24 1.2(9) . . . . ?
C24 C23 C28 C27 1.2(8) . . . . ?
C28 C23 C24 C25 0.4(9) . . . . ?
C25 C26 O2 C29 -170.5(7) . . . . ?
C25 C26 C27 C28 0.4(9) . . . . ?
C7 C8 C3 C2 178.4(6) . . . . ?
C7 C8 C3 C4 -2.1(9) . . . . ?
C7 C6 C5 C4 -1.8(10) . . . . ?
C8 C7 C6 O1 179.4(6) . . . . ?
C8 C7 C6 C5 0.8(10) . . . . ?
C8 C3 C4 C5 1.1(9) . . . . ?
C3 C4 C5 C6 0.9(9) . . . . ?
C10 P1 C12 C13 61.3(6) . . . . ?
C10 P1 C14 C15 66.0(5) . . . . ?
C30 P2 C32 C33 64.4(6) . . . . ?
C30 P2 C34 C35 -177.3(4) . . . . ?
O1 C6 C5 C4 179.7(6) . . . . ?
C32 P2 C30 C31 170.7(5) . . . . ?
C32 P2 C34 C35 -66.5(5) . . . . ?
C12 P1 C10 C11 -92.4(5) . . . . ?
C12 P1 C14 C15 -44.7(5) . . . . ?
C14 P1 C10 C11 156.0(5) . . . . ?
C14 P1 C12 C13 171.3(5) . . . . ?
C9 O1 C6 C7 -168.5(7) . . . . ?
C9 O1 C6 C5 10.0(11) . . . . ?
C34 P2 C30 C31 -76.8(5) . . . . ?
C34 P2 C32 C33 -46.5(6) . . . . ?
C6 C7 C8 C3 1.3(9) . . . . ?

loop_
_twin_individual_id
_twin_individual_mass_fraction_refined
1 0.44(2)
2 0.56(2)
